data_7207493
loop_
_publ_author_name
'Gu, Ja-Min'
'Kim, Sung-Jin'
'Kim, Youngmee'
'Huh, Seong'

_publ_section_title
;
 Structural isomerism of an anionic nanoporous In-MOF with interpenetrated
 diamond-like topology
;
_journal_issue 5
_journal_name_full CrystEngComm
_journal_page_first 1819
_journal_paper_doi 10.1039/c2ce06538j
_journal_volume 14
_journal_year 2012
_chemical_formula_sum 'C56 H32 In2 O16'
_chemical_formula_weight 1190.46
_chemical_name_systematic
;
?
;
_space_group_IT_number 70
_symmetry_cell_setting orthorhombic
_symmetry_space_group_name_Hall '-F 2uv 2vw'
_symmetry_space_group_name_H-M 'F d d d :2'
_atom_sites_solution_hydrogens geom
_atom_sites_solution_primary direct
_atom_sites_solution_secondary difmap
_audit_creation_method SHELXL-97
_cell_angle_alpha 90.00
_cell_angle_beta 90.00
_cell_angle_gamma 90.00
_cell_formula_units_Z 16
_cell_length_a 23.088(3)
_cell_length_b 39.262(5)
_cell_length_c 41.133(5)
_cell_measurement_reflns_used 4147
_cell_measurement_temperature 293(2)
_cell_measurement_theta_max 20.33
_cell_measurement_theta_min 2.27
_cell_volume 37286(8)
_computing_cell_refinement 'Bruker SMART'
_computing_data_collection 'Bruker SMART'
_computing_data_reduction 'Bruker SAINT'
_computing_molecular_graphics 'Bruker SHELXTL'
_computing_publication_material 'Bruker SHELXTL'
_computing_structure_refinement 'SHELXL-97 (Sheldrick, 1997)'
_computing_structure_solution 'SHELXS-97 (Sheldrick, 1990)'
_diffrn_ambient_temperature 293(2)
_diffrn_measured_fraction_theta_full 0.994
_diffrn_measured_fraction_theta_max 0.994
_diffrn_measurement_device_type 'CCD area detector'
_diffrn_measurement_method 'phi and omega scans'
_diffrn_radiation_monochromator graphite
_diffrn_radiation_source 'fine-focus sealed tube'
_diffrn_radiation_type MoK\a
_diffrn_radiation_wavelength 0.71073
_diffrn_reflns_av_R_equivalents 0.1025
_diffrn_reflns_av_sigmaI/netI 0.1565
_diffrn_reflns_limit_h_max 28
_diffrn_reflns_limit_h_min -26
_diffrn_reflns_limit_k_max 48
_diffrn_reflns_limit_k_min -48
_diffrn_reflns_limit_l_max 39
_diffrn_reflns_limit_l_min -50
_diffrn_reflns_number 50211
_diffrn_reflns_theta_full 26.00
_diffrn_reflns_theta_max 26.00
_diffrn_reflns_theta_min 1.80
_exptl_absorpt_coefficient_mu 0.534
_exptl_absorpt_correction_type none
_exptl_crystal_colour orange
_exptl_crystal_density_diffrn 0.848
_exptl_crystal_density_method 'not measured'
_exptl_crystal_description octagon
_exptl_crystal_F_000 9504
_exptl_crystal_size_max 0.35
_exptl_crystal_size_mid 0.25
_exptl_crystal_size_min 0.20
_refine_diff_density_max 1.982
_refine_diff_density_min -0.503
_refine_diff_density_rms 0.154
_refine_ls_extinction_method none
_refine_ls_goodness_of_fit_ref 0.822
_refine_ls_hydrogen_treatment constr
_refine_ls_matrix_type full
_refine_ls_number_parameters 335
_refine_ls_number_reflns 9114
_refine_ls_number_restraints 0
_refine_ls_restrained_S_all 0.822
_refine_ls_R_factor_all 0.1483
_refine_ls_R_factor_gt 0.0686
_refine_ls_shift/su_max 0.001
_refine_ls_shift/su_mean 0.000
_refine_ls_structure_factor_coef Fsqd
_refine_ls_weighting_details 'calc w=1/[\s^2^(Fo^2^)+(0.1060P)^2^+0.0000P] where P=(Fo^2^+2Fc^2^)/3'
_refine_ls_weighting_scheme calc
_refine_ls_wR_factor_gt 0.1946
_refine_ls_wR_factor_ref 0.2091
_reflns_number_gt 2975
_reflns_number_total 9114
_reflns_threshold_expression >2sigma(I)
_cod_data_source_file c2ce06538j.txt
_cod_data_source_block In-MOF+AO_1
_cod_depositor_comments
;
The following automatic conversions were performed:

'_symmetry_cell_setting' value 'Orthorhombic' changed to
'orthorhombic' according to
/home/saulius/struct/CIF-dictionaries/cif_core.dic dictionary named
'cif_core.dic' version 2.4.1 from 2010-06-29.

Automatic conversion script
Id: cif_fix_values 1715 2011-07-08 13:25:40Z adriana 
;
_cod_original_sg_symbol_H-M Fddd
_cod_database_code 7207493

loop_
_symmetry_equiv_pos_as_xyz
'x, y, z'
'-x+3/4, -y+3/4, z'
'-x+3/4, y, -z+3/4'
'x, -y+3/4, -z+3/4'
'x, y+1/2, z+1/2'
'-x+3/4, -y+5/4, z+1/2'
'-x+3/4, y+1/2, -z+5/4'
'x, -y+5/4, -z+5/4'
'x+1/2, y, z+1/2'
'-x+5/4, -y+3/4, z+1/2'
'-x+5/4, y, -z+5/4'
'x+1/2, -y+3/4, -z+5/4'
'x+1/2, y+1/2, z'
'-x+5/4, -y+5/4, z'
'-x+5/4, y+1/2, -z+3/4'
'x+1/2, -y+5/4, -z+3/4'
'-x, -y, -z'
'x-3/4, y-3/4, -z'
'x-3/4, -y, z-3/4'
'-x, y-3/4, z-3/4'
'-x, -y+1/2, -z+1/2'
'x-3/4, y-1/4, -z+1/2'
'x-3/4, -y+1/2, z-1/4'
'-x, y-1/4, z-1/4'
'-x+1/2, -y, -z+1/2'
'x-1/4, y-3/4, -z+1/2'
'x-1/4, -y, z-1/4'
'-x+1/2, y-3/4, z-1/4'
'-x+1/2, -y+1/2, -z'
'x-1/4, y-1/4, -z'
'x-1/4, -y+1/2, z-3/4'
'-x+1/2, y-1/4, z-3/4'

loop_
_atom_site_label
_atom_site_type_symbol
_atom_site_fract_x
_atom_site_fract_y
_atom_site_fract_z
_atom_site_U_iso_or_equiv
_atom_site_adp_type
_atom_site_occupancy
_atom_site_symmetry_multiplicity
_atom_site_calc_flag
_atom_site_refinement_flags
In1 In 0.1250 0.490528(15) 0.1250 0.0569(3) Uani 1 2 d S
In2 In 0.8750 0.3750 0.139063(15) 0.0624(3) Uani 1 2 d S
O11 O 0.1375(2) 0.45049(13) 0.08550(12) 0.0859(17) Uani 1 1 d .
O12 O 0.0508(2) 0.46450(12) 0.09992(11) 0.0710(14) Uani 1 1 d .
O13 O -0.1356(3) 0.27883(16) -0.08316(14) 0.102(2) Uani 1 1 d .
O14 O -0.0500(3) 0.26976(14) -0.10280(13) 0.0962(19) Uani 1 1 d .
C11 C 0.0834(4) 0.44766(18) 0.08239(18) 0.063(2) Uani 1 1 d .
C12 C 0.0609(4) 0.42398(18) 0.05759(18) 0.071(2) Uani 1 1 d .
C13 C 0.0954(4) 0.4111(2) 0.0318(2) 0.116(3) Uani 1 1 d .
H13 H 0.1336 0.4183 0.0298 0.140 Uiso 1 1 calc R
C14 C 0.0734(4) 0.3881(2) 0.0098(2) 0.117(4) Uani 1 1 d .
H14 H 0.0977 0.3787 -0.0059 0.140 Uiso 1 1 calc R
C15 C 0.0147(4) 0.3787(2) 0.01054(18) 0.079(2) Uani 1 1 d .
C16 C -0.0193(4) 0.39179(19) 0.0350(2) 0.086(3) Uani 1 1 d .
H16 H -0.0580 0.3854 0.0361 0.104 Uiso 1 1 calc R
C17 C 0.0026(4) 0.41463(19) 0.05817(17) 0.079(2) Uani 1 1 d .
H17 H -0.0218 0.4236 0.0740 0.095 Uiso 1 1 calc R
C18 C -0.0106(4) 0.3542(2) -0.01307(19) 0.078(2) Uani 1 1 d .
C19 C -0.0644(5) 0.3463(3) -0.0139(3) 0.159(5) Uani 1 1 d .
H19 H -0.0890 0.3565 0.0012 0.190 Uiso 1 1 calc R
C110 C -0.0880(5) 0.3238(3) -0.0356(3) 0.169(6) Uani 1 1 d .
H110 H -0.1273 0.3187 -0.0342 0.202 Uiso 1 1 calc R
C111 C -0.0568(5) 0.3091(2) -0.0584(2) 0.083(3) Uani 1 1 d .
C112 C 0.0007(6) 0.3147(3) -0.0567(2) 0.150(5) Uani 1 1 d .
H112 H 0.0255 0.3032 -0.0708 0.180 Uiso 1 1 calc R
C113 C 0.0228(5) 0.3372(3) -0.0344(2) 0.160(5) Uani 1 1 d .
H113 H 0.0626 0.3409 -0.0341 0.192 Uiso 1 1 calc R
C114 C -0.0821(5) 0.2843(2) -0.0835(2) 0.081(3) Uani 1 1 d .
O21 O 0.7938(2) 0.39944(14) 0.11578(12) 0.0818(17) Uani 1 1 d .
O22 O 0.8789(3) 0.41514(14) 0.10028(12) 0.0989(18) Uani 1 1 d .
O23 O 0.6931(2) 0.59520(12) -0.08641(12) 0.0815(16) Uani 1 1 d .
O24 O 0.6063(3) 0.58573(14) -0.06869(13) 0.0911(19) Uani 1 1 d .
C21 C 0.8228(5) 0.4173(2) 0.0986(2) 0.079(3) Uani 1 1 d .
C22 C 0.7995(4) 0.4421(2) 0.07430(19) 0.080(2) Uani 1 1 d .
C23 C 0.7411(4) 0.4437(2) 0.0697(2) 0.096(3) Uani 1 1 d .
H23 H 0.7162 0.4299 0.0816 0.115 Uiso 1 1 calc R
C24 C 0.7197(4) 0.4660(2) 0.0472(2) 0.106(3) Uani 1 1 d .
H24 H 0.6797 0.4669 0.0446 0.127 Uiso 1 1 calc R
C25 C 0.7525(4) 0.4869(2) 0.0283(2) 0.079(2) Uani 1 1 d .
C26 C 0.8111(5) 0.4855(3) 0.0328(2) 0.135(4) Uani 1 1 d .
H26 H 0.8352 0.4998 0.0209 0.163 Uiso 1 1 calc R
C27 C 0.8357(4) 0.4620(3) 0.0559(2) 0.134(4) Uani 1 1 d .
H27 H 0.8757 0.4603 0.0584 0.161 Uiso 1 1 calc R
C28 C 0.7280(4) 0.5111(2) 0.00344(19) 0.085(3) Uani 1 1 d .
C29 C 0.6714(4) 0.5222(2) 0.0055(2) 0.119(4) Uani 1 1 d .
H29 H 0.6479 0.5146 0.0224 0.142 Uiso 1 1 calc R
C210 C 0.6497(4) 0.5445(2) -0.0172(2) 0.121(4) Uani 1 1 d .
H210 H 0.6115 0.5517 -0.0155 0.145 Uiso 1 1 calc R
C211 C 0.6838(4) 0.5563(2) -0.04270(18) 0.076(2) Uani 1 1 d .
C212 C 0.7400(4) 0.5463(2) -0.04411(19) 0.088(3) Uani 1 1 d .
H212 H 0.7637 0.5545 -0.0607 0.106 Uiso 1 1 calc R
C213 C 0.7626(4) 0.52407(19) -0.0210(2) 0.089(3) Uani 1 1 d .
H213 H 0.8014 0.5179 -0.0221 0.107 Uiso 1 1 calc R
C214 C 0.6600(5) 0.5802(2) -0.0670(2) 0.077(2) Uani 1 1 d .

loop_
_atom_site_aniso_label
_atom_site_aniso_U_11
_atom_site_aniso_U_22
_atom_site_aniso_U_33
_atom_site_aniso_U_23
_atom_site_aniso_U_13
_atom_site_aniso_U_12
In1 0.0811(6) 0.0485(4) 0.0411(4) 0.000 0.0027(4) 0.000
In2 0.0839(6) 0.0582(5) 0.0449(4) 0.000 0.000 0.0005(4)
O11 0.087(5) 0.087(4) 0.083(4) -0.032(3) 0.008(3) -0.004(3)
O12 0.082(4) 0.070(3) 0.061(3) -0.023(3) 0.016(3) -0.001(3)
O13 0.115(5) 0.099(4) 0.091(4) -0.034(3) -0.014(4) -0.005(4)
O14 0.130(5) 0.095(4) 0.064(4) -0.026(3) 0.005(4) -0.016(4)
C11 0.075(6) 0.059(5) 0.056(5) -0.004(4) 0.000(5) -0.014(5)
C12 0.080(6) 0.065(5) 0.068(5) -0.020(4) 0.005(5) -0.012(5)
C13 0.072(6) 0.148(9) 0.130(9) -0.065(7) 0.021(6) -0.020(6)
C14 0.091(8) 0.150(9) 0.110(7) -0.091(7) 0.030(6) -0.033(6)
C15 0.103(7) 0.071(5) 0.061(5) -0.023(4) 0.001(5) 0.003(6)
C16 0.083(6) 0.087(6) 0.089(6) -0.031(5) -0.001(5) -0.024(5)
C17 0.088(7) 0.079(5) 0.069(6) -0.029(4) 0.016(5) -0.003(5)
C18 0.094(7) 0.076(5) 0.063(5) -0.030(5) -0.006(5) -0.008(5)
C19 0.091(8) 0.210(12) 0.175(11) -0.148(10) 0.014(8) -0.021(8)
C110 0.104(9) 0.227(14) 0.175(11) -0.142(11) 0.021(8) -0.026(8)
C111 0.107(8) 0.077(6) 0.064(6) -0.012(5) -0.015(6) -0.020(6)
C112 0.181(12) 0.171(11) 0.099(8) -0.087(7) 0.052(8) -0.068(10)
C113 0.115(9) 0.231(13) 0.134(9) -0.122(9) 0.029(7) -0.065(9)
C114 0.128(9) 0.057(5) 0.058(6) -0.004(4) -0.005(6) -0.007(6)
O21 0.092(4) 0.090(4) 0.063(4) 0.025(3) 0.013(3) 0.006(3)
O22 0.118(6) 0.100(4) 0.079(4) 0.036(3) 0.011(4) 0.018(4)
O23 0.109(5) 0.068(3) 0.068(4) 0.016(3) 0.008(3) 0.003(3)
O24 0.105(5) 0.083(4) 0.085(4) 0.022(3) 0.002(4) 0.011(4)
C21 0.086(7) 0.082(6) 0.070(6) -0.006(5) -0.008(5) 0.028(6)
C22 0.103(8) 0.076(6) 0.059(5) 0.025(4) 0.000(5) 0.011(6)
C23 0.097(8) 0.106(7) 0.084(6) 0.052(5) 0.005(5) 0.009(6)
C24 0.073(6) 0.123(7) 0.121(8) 0.059(7) 0.015(6) 0.008(6)
C25 0.077(6) 0.079(6) 0.080(6) 0.027(5) 0.008(5) 0.018(5)
C26 0.113(9) 0.154(10) 0.140(9) 0.095(8) 0.021(7) 0.018(8)
C27 0.099(8) 0.160(10) 0.145(9) 0.092(8) -0.012(7) 0.007(7)
C28 0.108(8) 0.080(6) 0.067(6) 0.022(5) 0.004(5) 0.006(6)
C29 0.098(8) 0.161(9) 0.097(7) 0.070(7) 0.027(6) 0.045(7)
C210 0.111(8) 0.147(9) 0.104(8) 0.055(7) 0.009(6) 0.043(7)
C211 0.097(7) 0.078(6) 0.053(5) 0.023(4) 0.004(5) 0.002(5)
C212 0.096(7) 0.091(6) 0.077(6) 0.032(5) 0.016(5) 0.022(6)
C213 0.104(7) 0.076(6) 0.088(6) 0.026(5) 0.024(6) 0.018(5)
C214 0.104(8) 0.062(5) 0.066(6) 0.002(5) 0.005(6) 0.008(6)

loop_
_atom_type_symbol
_atom_type_description
_atom_type_scat_dispersion_real
_atom_type_scat_dispersion_imag
_atom_type_scat_source
C C 0.0033 0.0016 'International Tables Vol C Tables 4.2.6.8 and 6.1.1.4'
H H 0.0000 0.0000 'International Tables Vol C Tables 4.2.6.8 and 6.1.1.4'
O O 0.0106 0.0060 'International Tables Vol C Tables 4.2.6.8 and 6.1.1.4'
In In -0.7276 1.3100 'International Tables Vol C Tables 4.2.6.8 and 6.1.1.4'

loop_
_geom_angle_atom_site_label_1
_geom_angle_atom_site_label_2
_geom_angle_atom_site_label_3
_geom_angle
_geom_angle_site_symmetry_1
_geom_angle_site_symmetry_3
O12 In1 O12 125.9(2) . 11_454
O12 In1 O14 128.87(19) . 18_665
O12 In1 O14 80.4(2) 11_454 18_665
O12 In1 O14 80.4(2) . 20_566
O12 In1 O14 128.86(19) 11_454 20_566
O14 In1 O14 119.2(3) 18_665 20_566
O12 In1 O11 57.02(17) . .
O12 In1 O11 85.24(18) 11_454 .
O14 In1 O11 88.0(2) 18_665 .
O14 In1 O11 137.1(2) 20_566 .
O12 In1 O11 85.23(18) . 11_454
O12 In1 O11 57.02(17) 11_454 11_454
O14 In1 O11 137.1(2) 18_665 11_454
O14 In1 O11 88.0(2) 20_566 11_454
O11 In1 O11 92.8(3) . 11_454
O12 In1 O13 136.3(2) . 20_566
O12 In1 O13 82.7(2) 11_454 20_566
O14 In1 O13 83.6(2) 18_665 20_566
O14 In1 O13 56.6(2) 20_566 20_566
O11 In1 O13 166.3(2) . 20_566
O11 In1 O13 86.0(2) 11_454 20_566
O12 In1 O13 82.7(2) . 18_665
O12 In1 O13 136.3(2) 11_454 18_665
O14 In1 O13 56.6(2) 18_665 18_665
O14 In1 O13 83.6(2) 20_566 18_665
O11 In1 O13 86.0(2) . 18_665
O11 In1 O13 166.3(2) 11_454 18_665
O13 In1 O13 98.3(3) 20_566 18_665
O12 In1 C11 28.15(19) . .
O12 In1 C11 107.2(2) 11_454 .
O14 In1 C11 109.7(2) 18_665 .
O14 In1 C11 108.4(3) 20_566 .
O11 In1 C11 28.87(19) . .
O11 In1 C11 89.26(19) 11_454 .
O13 In1 C11 164.3(3) 20_566 .
O13 In1 C11 83.1(2) 18_665 .
O12 In1 C11 107.2(2) . 11_454
O12 In1 C11 28.15(19) 11_454 11_454
O14 In1 C11 108.4(3) 18_665 11_454
O14 In1 C11 109.7(2) 20_566 11_454
O11 In1 C11 89.26(19) . 11_454
O11 In1 C11 28.87(19) 11_454 11_454
O13 In1 C11 83.1(2) 20_566 11_454
O13 In1 C11 164.3(3) 18_665 11_454
C11 In1 C11 99.8(3) . 11_454
O12 In1 C114 106.7(3) . 18_665
O12 In1 C114 108.1(3) 11_454 18_665
O14 In1 C114 28.0(2) 18_665 18_665
O14 In1 C114 102.7(3) 20_566 18_665
O11 In1 C114 86.5(2) . 18_665
O11 In1 C114 165.0(3) 11_454 18_665
O13 In1 C114 91.1(2) 20_566 18_665
O13 In1 C114 28.6(2) 18_665 18_665
C11 In1 C114 97.1(3) . 18_665
C11 In1 C114 136.2(3) 11_454 18_665
O12 In1 C114 108.1(3) . 20_566
O12 In1 C114 106.7(3) 11_454 20_566
O14 In1 C114 102.7(3) 18_665 20_566
O14 In1 C114 28.0(2) 20_566 20_566
O11 In1 C114 165.0(3) . 20_566
O11 In1 C114 86.5(2) 11_454 20_566
O13 In1 C114 28.6(2) 20_566 20_566
O13 In1 C114 91.1(2) 18_665 20_566
C11 In1 C114 136.2(3) . 20_566
C11 In1 C114 97.1(3) 11_454 20_566
C114 In1 C114 97.9(4) 18_665 20_566
O23 In2 O23 125.5(3) 19_666 32_656
O23 In2 O22 136.6(2) 19_666 2_655
O23 In2 O22 85.6(2) 32_656 2_655
O23 In2 O22 85.6(2) 19_666 .
O23 In2 O22 136.6(2) 32_656 .
O22 In2 O22 89.4(3) 2_655 .
O23 In2 O21 80.3(2) 19_666 2_655
O23 In2 O21 123.2(2) 32_656 2_655
O22 In2 O21 56.44(19) 2_655 2_655
O22 In2 O21 87.9(2) . 2_655
O23 In2 O21 123.2(2) 19_666 .
O23 In2 O21 80.3(2) 32_656 .
O22 In2 O21 87.9(2) 2_655 .
O22 In2 O21 56.45(19) . .
O21 In2 O21 131.1(2) 2_655 .
O23 In2 O24 56.45(18) 19_666 19_666
O23 In2 O24 83.1(2) 32_656 19_666
O22 In2 O24 166.8(2) 2_655 19_666
O22 In2 O24 94.1(2) . 19_666
O21 In2 O24 136.3(2) 2_655 19_666
O21 In2 O24 83.45(19) . 19_666
O23 In2 O24 83.1(2) 19_666 32_656
O23 In2 O24 56.45(18) 32_656 32_656
O22 In2 O24 94.1(2) 2_655 32_656
O22 In2 O24 166.8(2) . 32_656
O21 In2 O24 83.46(19) 2_655 32_656
O21 In2 O24 136.3(2) . 32_656
O24 In2 O24 85.3(3) 19_666 32_656
O23 In2 C21 106.3(2) 19_666 .
O23 In2 C21 107.2(3) 32_656 .
O22 In2 C21 88.6(2) 2_655 .
O22 In2 C21 29.5(2) . .
O21 In2 C21 111.7(2) 2_655 .
O21 In2 C21 27.0(2) . .
O24 In2 C21 88.3(2) 19_666 .
O24 In2 C21 163.1(3) 32_656 .
O23 In2 C21 107.2(3) 19_666 2_655
O23 In2 C21 106.3(2) 32_656 2_655
O22 In2 C21 29.5(2) 2_655 2_655
O22 In2 C21 88.6(2) . 2_655
O21 In2 C21 27.0(2) 2_655 2_655
O21 In2 C21 111.7(2) . 2_655
O24 In2 C21 163.1(3) 19_666 2_655
O24 In2 C21 88.3(2) 32_656 2_655
C21 In2 C21 101.9(4) . 2_655
O23 In2 C214 28.0(2) 19_666 19_666
O23 In2 C214 105.0(3) 32_656 19_666
O22 In2 C214 164.5(3) 2_655 19_666
O22 In2 C214 90.4(2) . 19_666
O21 In2 C214 108.1(3) 2_655 19_666
O21 In2 C214 104.7(3) . 19_666
O24 In2 C214 28.4(2) 19_666 19_666
O24 In2 C214 82.86(19) 32_656 19_666
C21 In2 C214 98.7(3) . 19_666
C21 In2 C214 135.1(4) 2_655 19_666
O23 In2 C214 105.0(3) 19_666 32_656
O23 In2 C214 28.0(2) 32_656 32_656
O22 In2 C214 90.4(2) 2_655 32_656
O22 In2 C214 164.5(3) . 32_656
O21 In2 C214 104.8(3) 2_655 32_656
O21 In2 C214 108.1(3) . 32_656
O24 In2 C214 82.85(19) 19_666 32_656
O24 In2 C214 28.4(2) 32_656 32_656
C21 In2 C214 135.1(4) . 32_656
C21 In2 C214 98.7(3) 2_655 32_656
C214 In2 C214 93.9(4) 19_666 32_656
C11 O11 In1 90.4(4) . .
C11 O12 In1 92.7(5) . .
C114 O13 In1 90.0(5) . 30
C114 O14 In1 92.0(6) . 30
O12 C11 O11 119.8(7) . .
O12 C11 C12 121.8(8) . .
O11 C11 C12 118.3(8) . .
O12 C11 In1 59.2(4) . .
O11 C11 In1 60.7(4) . .
C12 C11 In1 178.3(6) . .
C17 C12 C13 117.4(7) . .
C17 C12 C11 119.6(7) . .
C13 C12 C11 122.9(8) . .
C14 C13 C12 121.2(8) . .
C14 C13 H13 119.4 . .
C12 C13 H13 119.4 . .
C13 C14 C15 121.0(8) . .
C13 C14 H14 119.5 . .
C15 C14 H14 119.5 . .
C16 C15 C14 117.9(7) . .
C16 C15 C18 119.6(9) . .
C14 C15 C18 122.4(8) . .
C15 C16 C17 122.0(8) . .
C15 C16 H16 119.0 . .
C17 C16 H16 119.0 . .
C12 C17 C16 120.3(7) . .
C12 C17 H17 119.8 . .
C16 C17 H17 119.8 . .
C19 C18 C113 114.7(8) . .
C19 C18 C15 123.8(9) . .
C113 C18 C15 121.4(9) . .
C18 C19 C110 123.9(10) . .
C18 C19 H19 118.0 . .
C110 C19 H19 118.0 . .
C111 C110 C19 122.0(10) . .
C111 C110 H110 119.0 . .
C19 C110 H110 119.0 . .
C110 C111 C112 115.7(9) . .
C110 C111 C114 123.2(10) . .
C112 C111 C114 120.8(9) . .
C111 C112 C113 120.3(10) . .
C111 C112 H112 119.9 . .
C113 C112 H112 119.9 . .
C18 C113 C112 122.9(10) . .
C18 C113 H113 118.6 . .
C112 C113 H113 118.6 . .
O14 C114 O13 121.5(9) . .
O14 C114 C111 120.0(10) . .
O13 C114 C111 118.5(9) . .
O14 C114 In1 60.0(5) . 30
O13 C114 In1 61.4(5) . 30
C111 C114 In1 178.3(6) . 30
C21 O21 In2 92.0(6) . .
C21 O22 In2 92.5(5) . .
C214 O23 In2 96.1(5) . 27_565
C214 O24 In2 88.5(5) . 27_565
O21 C21 O22 119.0(8) . .
O21 C21 C22 125.0(10) . .
O22 C21 C22 115.9(9) . .
O21 C21 In2 61.0(5) . .
O22 C21 In2 58.0(4) . .
C22 C21 In2 173.9(8) . .
C23 C22 C27 120.0(8) . .
C23 C22 C21 118.7(8) . .
C27 C22 C21 121.3(10) . .
C22 C23 C24 118.9(8) . .
C22 C23 H23 120.6 . .
C24 C23 H23 120.6 . .
C25 C24 C23 125.0(9) . .
C25 C24 H24 117.5 . .
C23 C24 H24 117.5 . .
C24 C25 C26 116.6(8) . .
C24 C25 C28 124.1(9) . .
C26 C25 C28 119.3(8) . .
C25 C26 C27 120.4(9) . .
C25 C26 H26 119.8 . .
C27 C26 H26 119.8 . .
C22 C27 C26 119.2(9) . .
C22 C27 H27 120.4 . .
C26 C27 H27 120.4 . .
C29 C28 C213 118.3(8) . .
C29 C28 C25 120.9(8) . .
C213 C28 C25 120.7(9) . .
C210 C29 C28 120.4(9) . .
C210 C29 H29 119.8 . .
C28 C29 H29 119.8 . .
C29 C210 C211 121.3(9) . .
C29 C210 H210 119.4 . .
C211 C210 H210 119.4 . .
C212 C211 C210 118.5(8) . .
C212 C211 C214 120.6(8) . .
C210 C211 C214 120.9(9) . .
C211 C212 C213 120.7(8) . .
C211 C212 H212 119.6 . .
C213 C212 H212 119.6 . .
C28 C213 C212 120.8(8) . .
C28 C213 H213 119.6 . .
C212 C213 H213 119.6 . .
O23 C214 O24 119.0(8) . .
O23 C214 C211 120.2(9) . .
O24 C214 C211 120.8(9) . .
O23 C214 In2 55.9(4) . 27_565
O24 C214 In2 63.1(5) . 27_565
C211 C214 In2 175.9(8) . 27_565

loop_
_geom_bond_atom_site_label_1
_geom_bond_atom_site_label_2
_geom_bond_distance
_geom_bond_site_symmetry_2
In1 O12 2.246(5) .
In1 O12 2.246(5) 11_454
In1 O14 2.269(5) 18_665
In1 O14 2.269(5) 20_566
In1 O11 2.279(5) .
In1 O11 2.279(5) 11_454
In1 O13 2.299(5) 20_566
In1 O13 2.299(5) 18_665
In1 C11 2.613(7) .
In1 C11 2.613(7) 11_454
In1 C114 2.617(9) 18_665
In1 C114 2.617(9) 20_566
In2 O23 2.205(5) 19_666
In2 O23 2.205(5) 32_656
In2 O22 2.244(5) 2_655
In2 O22 2.244(5) .
In2 O21 2.313(5) 2_655
In2 O21 2.313(5) .
In2 O24 2.363(5) 19_666
In2 O24 2.363(5) 32_656
In2 C21 2.643(9) .
In2 C21 2.643(9) 2_655
In2 C214 2.648(9) 19_666
In2 C214 2.648(9) 32_656
O11 C11 1.262(8) .
O12 C11 1.234(8) .
O13 C114 1.253(10) .
O13 In1 2.299(5) 30
O14 C114 1.228(9) .
O14 In1 2.269(5) 30
C11 C12 1.475(9) .
C12 C17 1.394(9) .
C12 C13 1.420(10) .
C13 C14 1.376(10) .
C13 H13 0.9300 .
C14 C15 1.404(10) .
C14 H14 0.9300 .
C15 C16 1.376(9) .
C15 C18 1.485(10) .
C16 C17 1.404(9) .
C16 H16 0.9300 .
C17 H17 0.9300 .
C18 C19 1.282(11) .
C18 C113 1.346(11) .
C19 C110 1.371(11) .
C19 H19 0.9300 .
C110 C111 1.314(11) .
C110 H110 0.9300 .
C111 C112 1.347(12) .
C111 C114 1.535(11) .
C112 C113 1.373(11) .
C112 H112 0.9300 .
C113 H113 0.9300 .
C114 In1 2.617(9) 30
O21 C21 1.199(9) .
O22 C21 1.302(9) .
O23 C214 1.252(9) .
O23 In2 2.205(5) 27_565
O24 C214 1.261(9) .
O24 In2 2.363(5) 27_565
C21 C22 1.494(10) .
C22 C23 1.363(10) .
C22 C27 1.373(11) .
C23 C24 1.364(10) .
C23 H23 0.9300 .
C24 C25 1.361(10) .
C24 H24 0.9300 .
C25 C26 1.368(11) .
C25 C28 1.505(10) .
C26 C27 1.442(11) .
C26 H26 0.9300 .
C27 H27 0.9300 .
C28 C29 1.380(11) .
C28 C213 1.383(10) .
C29 C210 1.375(10) .
C29 H29 0.9300 .
C210 C211 1.390(10) .
C210 H210 0.9300 .
C211 C212 1.357(10) .
C211 C214 1.476(10) .
C212 C213 1.392(10) .
C212 H212 0.9300 .
C213 H213 0.9300 .
C214 In2 2.648(9) 27_565

loop_
_geom_torsion_atom_site_label_1
_geom_torsion_atom_site_label_2
_geom_torsion_atom_site_label_3
_geom_torsion_atom_site_label_4
_geom_torsion
_geom_torsion_site_symmetry_1
_geom_torsion_site_symmetry_4
O12 In1 O11 C11 0.9(4) . .
O12 In1 O11 C11 140.0(4) 11_454 .
O14 In1 O11 C11 -139.5(5) 18_665 .
O14 In1 O11 C11 -6.7(6) 20_566 .
O11 In1 O11 C11 83.4(4) 11_454 .
O13 In1 O11 C11 168.1(8) 20_566 .
O13 In1 O11 C11 -82.9(5) 18_665 .
C11 In1 O11 C11 112.1(5) 11_454 .
C114 In1 O11 C11 -111.6(5) 18_665 .
C114 In1 O11 C11 -3.6(11) 20_566 .
O12 In1 O12 C11 -54.7(4) 11_454 .
O14 In1 O12 C11 53.9(5) 18_665 .
O14 In1 O12 C11 173.8(4) 20_566 .
O11 In1 O12 C11 -0.9(4) . .
O11 In1 O12 C11 -97.4(4) 11_454 .
O13 In1 O12 C11 -176.6(4) 20_566 .
O13 In1 O12 C11 89.1(4) 18_665 .
C11 In1 O12 C11 -78.4(5) 11_454 .
C114 In1 O12 C11 73.4(5) 18_665 .
C114 In1 O12 C11 177.8(4) 20_566 .
In1 O12 C11 O11 1.7(7) . .
In1 O12 C11 C12 -178.4(6) . .
In1 O11 C11 O12 -1.6(7) . .
In1 O11 C11 C12 178.4(6) . .
O12 In1 C11 O12 136.2(4) 11_454 .
O14 In1 C11 O12 -138.1(4) 18_665 .
O14 In1 C11 O12 -6.4(5) 20_566 .
O11 In1 C11 O12 178.4(7) . .
O11 In1 C11 O12 81.2(4) 11_454 .
O13 In1 C11 O12 8.7(11) 20_566 .
O13 In1 C11 O12 -87.3(4) 18_665 .
C11 In1 C11 O12 108.3(4) 11_454 .
C114 In1 C11 O12 -112.3(5) 18_665 .
C114 In1 C11 O12 -3.0(6) 20_566 .
O12 In1 C11 O11 -178.4(7) . .
O12 In1 C11 O11 -42.1(5) 11_454 .
O14 In1 C11 O11 43.6(5) 18_665 .
O14 In1 C11 O11 175.2(4) 20_566 .
O11 In1 C11 O11 -97.1(5) 11_454 .
O13 In1 C11 O11 -169.6(7) 20_566 .
O13 In1 C11 O11 94.3(5) 18_665 .
C11 In1 C11 O11 -70.1(4) 11_454 .
C114 In1 C11 O11 69.3(5) 18_665 .
C114 In1 C11 O11 178.7(4) 20_566 .
O12 In1 C11 C12 126(23) . .
O12 In1 C11 C12 -98(23) 11_454 .
O14 In1 C11 C12 -12(23) 18_665 .
O14 In1 C11 C12 120(23) 20_566 .
O11 In1 C11 C12 -56(23) . .
O11 In1 C11 C12 -153(23) 11_454 .
O13 In1 C11 C12 135(23) 20_566 .
O13 In1 C11 C12 39(23) 18_665 .
C11 In1 C11 C12 -126(23) 11_454 .
C114 In1 C11 C12 14(23) 18_665 .
C114 In1 C11 C12 123(23) 20_566 .
O12 C11 C12 C17 -13.9(11) . .
O11 C11 C12 C17 166.1(7) . .
In1 C11 C12 C17 -139(23) . .
O12 C11 C12 C13 163.2(8) . .
O11 C11 C12 C13 -16.8(11) . .
In1 C11 C12 C13 38(23) . .
C17 C12 C13 C14 -5.1(14) . .
C11 C12 C13 C14 177.7(8) . .
C12 C13 C14 C15 5.0(16) . .
C13 C14 C15 C16 -3.1(15) . .
C13 C14 C15 C18 179.3(8) . .
C14 C15 C16 C17 1.5(13) . .
C18 C15 C16 C17 179.2(7) . .
C13 C12 C17 C16 3.5(12) . .
C11 C12 C17 C16 -179.2(7) . .
C15 C16 C17 C12 -1.9(12) . .
C16 C15 C18 C19 5.7(15) . .
C14 C15 C18 C19 -176.8(11) . .
C16 C15 C18 C113 -170.7(9) . .
C14 C15 C18 C113 6.9(15) . .
C113 C18 C19 C110 -3.4(19) . .
C15 C18 C19 C110 -180.0(10) . .
C18 C19 C110 C111 -2(2) . .
C19 C110 C111 C112 7.2(18) . .
C19 C110 C111 C114 -178.9(10) . .
C110 C111 C112 C113 -6.6(17) . .
C114 C111 C112 C113 179.3(9) . .
C19 C18 C113 C112 3.8(18) . .
C15 C18 C113 C112 -179.5(10) . .
C111 C112 C113 C18 1(2) . .
In1 O14 C114 O13 -0.4(9) 30 .
In1 O14 C114 C111 178.1(6) 30 .
In1 O13 C114 O14 0.4(9) 30 .
In1 O13 C114 C111 -178.1(6) 30 .
C110 C111 C114 O14 -175.2(10) . .
C112 C111 C114 O14 -1.6(13) . .
C110 C111 C114 O13 3.3(14) . .
C112 C111 C114 O13 177.0(10) . .
C110 C111 C114 In1 -84(29) . 30
C112 C111 C114 In1 90(29) . 30
O23 In2 O21 C21 56.8(5) 19_666 .
O23 In2 O21 C21 -176.8(5) 32_656 .
O22 In2 O21 C21 -90.9(5) 2_655 .
O22 In2 O21 C21 -0.3(5) . .
O21 In2 O21 C21 -50.8(5) 2_655 .
O24 In2 O21 C21 99.1(5) 19_666 .
O24 In2 O21 C21 175.3(5) 32_656 .
C21 In2 O21 C21 -73.0(6) 2_655 .
C214 In2 O21 C21 80.1(5) 19_666 .
C214 In2 O21 C21 179.4(5) 32_656 .
O23 In2 O22 C21 -135.0(5) 19_666 .
O23 In2 O22 C21 5.2(6) 32_656 .
O22 In2 O22 C21 88.2(5) 2_655 .
O21 In2 O22 C21 144.6(5) 2_655 .
O21 In2 O22 C21 0.2(4) . .
O24 In2 O22 C21 -79.1(5) 19_666 .
O24 In2 O22 C21 -166.2(7) 32_656 .
C21 In2 O22 C21 117.6(5) 2_655 .
C214 In2 O22 C21 -107.3(5) 19_666 .
C214 In2 O22 C21 -1.0(11) 32_656 .
In2 O21 C21 O22 0.4(8) . .
In2 O21 C21 C22 179.2(7) . .
In2 O22 C21 O21 -0.4(8) . .
In2 O22 C21 C22 -179.3(6) . .
O23 In2 C21 O21 -133.1(5) 19_666 .
O23 In2 C21 O21 3.3(5) 32_656 .
O22 In2 C21 O21 88.3(5) 2_655 .
O22 In2 C21 O21 179.6(8) . .
O21 In2 C21 O21 141.0(4) 2_655 .
O24 In2 C21 O21 -78.9(5) 19_666 .
O24 In2 C21 O21 -11.3(11) 32_656 .
C21 In2 C21 O21 114.7(6) 2_655 .
C214 In2 C21 O21 -105.4(5) 19_666 .
C214 In2 C21 O21 -0.8(6) 32_656 .
O23 In2 C21 O22 47.3(5) 19_666 .
O23 In2 C21 O22 -176.3(4) 32_656 .
O22 In2 C21 O22 -91.3(5) 2_655 .
O21 In2 C21 O22 -38.5(5) 2_655 .
O21 In2 C21 O22 -179.6(8) . .
O24 In2 C21 O22 101.5(5) 19_666 .
O24 In2 C21 O22 169.2(6) 32_656 .
C21 In2 C21 O22 -64.8(4) 2_655 .
C214 In2 C21 O22 75.0(5) 19_666 .
C214 In2 C21 O22 179.6(4) 32_656 .
O23 In2 C21 C22 53(6) 19_666 .
O23 In2 C21 C22 -170(5) 32_656 .
O22 In2 C21 C22 -85(6) 2_655 .
O22 In2 C21 C22 6(5) . .
O21 In2 C21 C22 -33(6) 2_655 .
O21 In2 C21 C22 -174(6) . .
O24 In2 C21 C22 107(6) 19_666 .
O24 In2 C21 C22 175(5) 32_656 .
C21 In2 C21 C22 -59(5) 2_655 .
C214 In2 C21 C22 81(6) 19_666 .
C214 In2 C21 C22 -175(5) 32_656 .
O21 C21 C22 C23 -3.6(13) . .
O22 C21 C22 C23 175.2(8) . .
In2 C21 C22 C23 170(5) . .
O21 C21 C22 C27 178.9(9) . .
O22 C21 C22 C27 -2.3(12) . .
In2 C21 C22 C27 -8(6) . .
C27 C22 C23 C24 -1.7(15) . .
C21 C22 C23 C24 -179.2(8) . .
C22 C23 C24 C25 0.8(15) . .
C23 C24 C25 C26 -0.9(15) . .
C23 C24 C25 C28 179.3(9) . .
C24 C25 C26 C27 1.8(15) . .
C28 C25 C26 C27 -178.4(9) . .
C23 C22 C27 C26 2.6(15) . .
C21 C22 C27 C26 -180.0(8) . .
C25 C26 C27 C22 -2.7(16) . .
C24 C25 C28 C29 22.5(14) . .
C26 C25 C28 C29 -157.3(10) . .
C24 C25 C28 C213 -161.1(9) . .
C26 C25 C28 C213 19.1(13) . .
C213 C28 C29 C210 3.0(15) . .
C25 C28 C29 C210 179.5(9) . .
C28 C29 C210 C211 -0.1(16) . .
C29 C210 C211 C212 -2.2(15) . .
C29 C210 C211 C214 180.0(9) . .
C210 C211 C212 C213 1.5(13) . .
C214 C211 C212 C213 179.4(7) . .
C29 C28 C213 C212 -3.7(13) . .
C25 C28 C213 C212 179.9(8) . .
C211 C212 C213 C28 1.4(13) . .
In2 O23 C214 O24 2.1(8) 27_565 .
In2 O23 C214 C211 -178.3(6) 27_565 .
In2 O24 C214 O23 -2.0(8) 27_565 .
In2 O24 C214 C211 178.4(7) 27_565 .
C212 C211 C214 O23 -10.0(12) . .
C210 C211 C214 O23 167.8(8) . .
C212 C211 C214 O24 169.6(8) . .
C210 C211 C214 O24 -12.6(13) . .
C212 C211 C214 In2 -30(9) . 27_565
C210 C211 C214 In2 148(8) . 27_565
